data_4346651
loop_
_publ_author_name
'Walsh, James P. S.'
'Meadows, Sarah B.'
'Ghirri, Alberto'
'Moro, Fabrizio'
'Jennings, Martin'
'Smith, William F.'
'Graham, Darren M.'
'Kihara, Takumi'
'Nojiri, Hiroyuki'
'Vitorica-Yrezabal, I\~nigo J'
'Timco, Grigore A.'
'Collison, David'
'McInnes, Eric J. L.'
'Winpenny, Richard E. P.'

_publ_section_title
;
 Electronic Structure of a Mixed-Metal Fluoride-Centered Triangle Complex:
 A Potential Qubit Component.
;
_journal_issue 24
_journal_name_full 'Inorganic chemistry'
_journal_page_first 12019
_journal_page_last 12026
_journal_paper_doi 10.1021/acs.inorgchem.5b01898
_journal_volume 54
_journal_year 2015
_chemical_formula_moiety 'C45 H69 Cr F N3 Ni2 O12'
_chemical_formula_sum 'C45 H69 Cr F N3 Ni2 O12'
_chemical_formula_weight 1032.45
_space_group_crystal_system monoclinic
_space_group_IT_number 14
_space_group_name_Hall '-P 2yn'
_space_group_name_H-M_alt 'P 1 21/n 1'
_atom_sites_solution_hydrogens geom
_atom_sites_solution_primary direct
_audit_creation_date 2014-02-05
_audit_creation_method
;
  Olex2 1.2-ac2
  (compiled 2012.03.27 svn.r2268, GUI svn.r4156)
;
_cell_angle_alpha 90
_cell_angle_beta 113.317(2)
_cell_angle_gamma 90
_cell_formula_units_Z 8
_cell_length_a 22.3995(4)
_cell_length_b 22.9275(3)
_cell_length_c 22.7329(5)
_cell_measurement_reflns_used 16269
_cell_measurement_temperature 150(2)
_cell_measurement_theta_max 28.5390
_cell_measurement_theta_min 2.9650
_cell_volume 10721.3(4)
_computing_cell_refinement
;
CrysAlisPro, Agilent Technologies,
Version 1.171.36.28 (release 01-02-2013 CrysAlis171 .NET)
(compiled Feb  1 2013,16:14:44)
;
_computing_data_collection
;
CrysAlisPro, Agilent Technologies,
Version 1.171.36.28 (release 01-02-2013 CrysAlis171 .NET)
(compiled Feb  1 2013,16:14:44)
;
_computing_data_reduction
;
CrysAlisPro, Agilent Technologies,
Version 1.171.36.28 (release 01-02-2013 CrysAlis171 .NET)
(compiled Feb  1 2013,16:14:44)
;
_computing_molecular_graphics
;
O. V. Dolomanov, L. J. Bourhis, R. J. Gildea, J. A. K. Howard and H. Puschmann,
OLEX2: a complete structure solution, refinement and analysis program.
J. Appl. Cryst. (2009). 42, 339-341.
;
_computing_publication_material
;
O. V. Dolomanov, L. J. Bourhis, R. J. Gildea, J. A. K. Howard and H. Puschmann,
OLEX2: a complete structure solution, refinement and analysis program.
J. Appl. Cryst. (2009). 42, 339-341.
;
_computing_structure_refinement
;
SHELXL, G.M. Sheldrick, Acta Cryst.
(2008). A64, 112-122
;
_computing_structure_solution
;
SHELXS, G.M. Sheldrick, Acta Cryst.
(2008). A64, 112-122
;
_diffrn_ambient_temperature 150(2)
_diffrn_detector_area_resol_mean 10.3705
_diffrn_measured_fraction_theta_full 0.9889
_diffrn_measured_fraction_theta_max 0.8290
_diffrn_measurement_details
;
#__ type_ start__ end____ width___ exp.time_
  1 omega   -2.00   78.00   1.0000   14.1800
omega____ theta____ kappa____ phi______ frames
    -       11.6555   19.0000  120.0000 80

#__ type_ start__ end____ width___ exp.time_
  2 omega  -46.00   38.00   1.0000   14.1800
omega____ theta____ kappa____ phi______ frames
    -       11.6555  -37.0000  -60.0000 84
;
_diffrn_measurement_device_type 'SuperNova, Single source at offset, Atlas'
_diffrn_measurement_method '\w scans'
_diffrn_orient_matrix_UB_11 -0.0073825000
_diffrn_orient_matrix_UB_12 -0.0289951000
_diffrn_orient_matrix_UB_13 0.0057527000
_diffrn_orient_matrix_UB_21 0.0157526000
_diffrn_orient_matrix_UB_22 0.0047857000
_diffrn_orient_matrix_UB_23 0.0334652000
_diffrn_orient_matrix_UB_31 -0.0297505000
_diffrn_orient_matrix_UB_32 0.0097097000
_diffrn_orient_matrix_UB_33 0.0007568000
_diffrn_radiation_monochromator mirror
_diffrn_radiation_type 'Mo K\a'
_diffrn_radiation_wavelength 0.7107
_diffrn_reflns_av_R_equivalents 0.0341
_diffrn_reflns_av_unetI/netI 0.0661
_diffrn_reflns_Laue_measured_fraction_full 0.993
_diffrn_reflns_Laue_measured_fraction_max 0.991
_diffrn_reflns_limit_h_max 26
_diffrn_reflns_limit_h_min -27
_diffrn_reflns_limit_k_max 26
_diffrn_reflns_limit_k_min -28
_diffrn_reflns_limit_l_max 18
_diffrn_reflns_limit_l_min -28
_diffrn_reflns_number 45067
_diffrn_reflns_point_group_measured_fraction_full 0.993
_diffrn_reflns_point_group_measured_fraction_max 0.991
_diffrn_reflns_theta_full 25.242
_diffrn_reflns_theta_max 26.372
_diffrn_reflns_theta_min 2.798
_diffrn_source 'SuperNova (Mo) X-ray Source'
_exptl_absorpt_coefficient_mu 0.954
_exptl_absorpt_correction_T_max 1.00000
_exptl_absorpt_correction_T_min 0.60316
_exptl_absorpt_correction_type multi-scan
_exptl_absorpt_process_details
;
CrysAlisPro, Agilent Technologies,
Version 1.171.36.28 (release 01-02-2013 CrysAlis171 .NET)
(compiled Feb  1 2013,16:14:44)
Empirical absorption correction using spherical harmonics,
 implemented in SCALE3 ABSPACK scaling algorithm.
;
_exptl_crystal_colour 'clear dark green'
_exptl_crystal_colour_lustre clear
_exptl_crystal_colour_modifier dark
_exptl_crystal_colour_primary green
_exptl_crystal_density_diffrn 1.279
_exptl_crystal_description block
_exptl_crystal_F_000 4360
_exptl_crystal_size_max 0.1
_exptl_crystal_size_mid 0.1
_exptl_crystal_size_min 0.1
_refine_diff_density_max 0.651
_refine_diff_density_min -0.805
_refine_diff_density_rms 0.079
_refine_ls_extinction_method none
_refine_ls_goodness_of_fit_ref 1.045
_refine_ls_hydrogen_treatment constr
_refine_ls_matrix_type full
_refine_ls_number_parameters 1191
_refine_ls_number_reflns 21726
_refine_ls_number_restraints 36
_refine_ls_restrained_S_all 1.050
_refine_ls_R_factor_all 0.0861
_refine_ls_R_factor_gt 0.0493
_refine_ls_shift/su_max 0.001
_refine_ls_shift/su_mean 0.000
_refine_ls_structure_factor_coef Fsqd
_refine_ls_weighting_details
;
 w=1/[\s^2^(Fo^2^)+(0.0383P)^2^+12.7708P]
 where P=(Fo^2^+2Fc^2^)/3
;
_refine_ls_weighting_scheme calc
_refine_ls_wR_factor_gt 0.1035
_refine_ls_wR_factor_ref 0.1225
_reflns_Friedel_coverage 0.000
_reflns_number_gt 15144
_reflns_number_total 21726
_reflns_threshold_expression 'I > 2\s(I)'
_cod_data_source_file ic5b01898_si_002.cif
_cod_data_source_block 2
_cod_database_code 4346651
_chemical_oxdiff_formula C45H69O12FNi2CrN3
_reflns_odcompleteness_completeness 98.89
_reflns_odcompleteness_iscentric 1
_reflns_odcompleteness_theta 26.32
_shelx_space_group_comment
;
The symmetry employed for this shelxl refinement is uniquely defined
by the following loop, which should always be used as a source of
symmetry information in preference to the above space-group names.
They are only intended as comments.
;
_shelxl_version_number 2013-2

loop_
_space_group_symop_operation_xyz
'x, y, z'
'-x+1/2, y+1/2, -z+1/2'
'-x, -y, -z'
'x-1/2, -y-1/2, z-1/2'

loop_
_atom_site_label
_atom_site_type_symbol
_atom_site_fract_x
_atom_site_fract_y
_atom_site_fract_z
_atom_site_U_iso_or_equiv
_atom_site_adp_type
_atom_site_occupancy
_atom_site_site_symmetry_order
_atom_site_calc_flag
_atom_site_refinement_flags_posn
_atom_site_refinement_flags_adp
_atom_site_refinement_flags_occupancy
_atom_site_disorder_assembly
_atom_site_disorder_group
C49 C 0.27530(17) -0.01467(16) 0.6527(2) 0.0371(9) Uani 1 1 d . . . . .
H49 H 0.2711 0.0150 0.6234 0.045 Uiso 1 1 calc R U . . .
C50 C 0.28122(19) -0.07152(17) 0.6355(2) 0.0448(10) Uani 1 1 d . . . . .
H50 H 0.2812 -0.0798 0.5954 0.054 Uiso 1 1 calc R U . . .
C51 C 0.28720(19) -0.11568(17) 0.6785(2) 0.0490(11) Uani 1 1 d . . . . .
H51 H 0.2906 -0.1543 0.6678 0.059 Uiso 1 1 calc R U . . .
C52 C 0.28796(19) -0.10150(16) 0.7374(2) 0.0470(11) Uani 1 1 d . . . . .
H52 H 0.2925 -0.1305 0.7674 0.056 Uiso 1 1 calc R U . . .
C53 C 0.28200(17) -0.04369(15) 0.7518(2) 0.0371(9) Uani 1 1 d . . . . .
H53 H 0.2826 -0.0344 0.7918 0.045 Uiso 1 1 calc R U . . .
C54 C 0.28766(19) 0.21445(18) 0.97440(19) 0.0441(10) Uani 1 1 d . . . . .
H54 H 0.3273 0.2129 0.9703 0.053 Uiso 1 1 calc R U . . .
C55 C 0.2874(2) 0.2293(2) 1.0328(2) 0.0539(12) Uani 1 1 d . . . . .
H55 H 0.3261 0.2366 1.0677 0.065 Uiso 1 1 calc R U . . .
C56 C 0.2288(2) 0.23314(19) 1.0386(2) 0.0535(12) Uani 1 1 d . . . . .
H56 H 0.2271 0.2443 1.0772 0.064 Uiso 1 1 calc R U . . .
C57 C 0.1730(2) 0.22031(18) 0.9867(2) 0.0458(10) Uani 1 1 d . . . . .
H57 H 0.1328 0.2220 0.9896 0.055 Uiso 1 1 calc R U . . .
C58 C 0.17739(17) 0.20493(16) 0.93021(18) 0.0350(9) Uani 1 1 d . . . . .
H58 H 0.1394 0.1961 0.8951 0.042 Uiso 1 1 calc R U . . .
C59 C 0.1517(2) 0.3088(2) 0.5807(2) 0.0595(13) Uani 1 1 d . . . . .
H59 H 0.1169 0.2874 0.5819 0.071 Uiso 1 1 calc R U . . .
C60 C 0.1397(4) 0.3541(3) 0.5372(3) 0.0835(19) Uani 1 1 d . . . . .
H60 H 0.0973 0.3634 0.5101 0.100 Uiso 1 1 calc R U . . .
C61 C 0.1902(4) 0.3847(2) 0.5345(3) 0.094(2) Uani 1 1 d . . . . .
H61 H 0.1829 0.4151 0.5054 0.113 Uiso 1 1 calc R U . . .
C62 C 0.2515(4) 0.3706(2) 0.5746(3) 0.0829(19) Uani 1 1 d . . . . .
H62 H 0.2868 0.3911 0.5734 0.099 Uiso 1 1 calc R U . . .
C63 C 0.2609(3) 0.32520(18) 0.6174(2) 0.0598(13) Uani 1 1 d . . . . .
H63 H 0.3031 0.3154 0.6447 0.072 Uiso 1 1 calc R U . . .
C64 C 0.34693(15) 0.09537(16) 0.86845(18) 0.0300(8) Uani 1 1 d . . . . .
C65 C 0.41001(17) 0.07203(17) 0.9210(2) 0.0395(10) Uani 1 1 d . . . . .
C66 C 0.46600(18) 0.0869(2) 0.9015(2) 0.0544(12) Uani 1 1 d . . . . .
H66A H 0.4566 0.0722 0.8593 0.082 Uiso 1 1 calc R U . . .
H66B H 0.5053 0.0694 0.9312 0.082 Uiso 1 1 calc R U . . .
H66C H 0.4713 0.1285 0.9018 0.082 Uiso 1 1 calc R U . . .
C67 C 0.4220(2) 0.0997(3) 0.9854(2) 0.0783(17) Uani 1 1 d . . . . .
H67A H 0.4266 0.1412 0.9827 0.117 Uiso 1 1 calc R U . . .
H67B H 0.4611 0.0840 1.0174 0.117 Uiso 1 1 calc R U . . .
H67C H 0.3860 0.0916 0.9969 0.117 Uiso 1 1 calc R U . . .
C68 C 0.4032(2) 0.0061(2) 0.9228(3) 0.087(2) Uani 1 1 d . . . . .
H68A H 0.3665 -0.0033 0.9327 0.131 Uiso 1 1 calc R U . . .
H68B H 0.4419 -0.0100 0.9550 0.131 Uiso 1 1 calc R U . . .
H68C H 0.3970 -0.0099 0.8817 0.131 Uiso 1 1 calc R U . . .
C69 C 0.16529(15) 0.07157(15) 0.79340(17) 0.0285(8) Uani 1 1 d . . . . .
C70 C 0.11080(17) 0.03076(16) 0.79189(19) 0.0362(9) Uani 1 1 d . . . . .
C71 C 0.1442(2) -0.0223(2) 0.8337(3) 0.0696(15) Uani 1 1 d . . . . .
H71A H 0.1716 -0.0412 0.8159 0.104 Uiso 1 1 calc R U . . .
H71B H 0.1118 -0.0492 0.8347 0.104 Uiso 1 1 calc R U . . .
H71C H 0.1702 -0.0094 0.8764 0.104 Uiso 1 1 calc R U . . .
C72 C 0.0648(2) 0.0595(2) 0.8161(3) 0.086(2) Uani 1 1 d . . . . .
H72A H 0.0881 0.0714 0.8598 0.130 Uiso 1 1 calc R U . . .
H72B H 0.0312 0.0324 0.8138 0.130 Uiso 1 1 calc R U . . .
H72C H 0.0456 0.0930 0.7903 0.130 Uiso 1 1 calc R U . . .
C73 C 0.0750(2) 0.0080(2) 0.7243(2) 0.0690(15) Uani 1 1 d . . . . .
H73A H 0.0545 0.0400 0.6963 0.103 Uiso 1 1 calc R U . . .
H73B H 0.0424 -0.0195 0.7238 0.103 Uiso 1 1 calc R U . . .
H73C H 0.1052 -0.0108 0.7102 0.103 Uiso 1 1 calc R U . . .
C82 C 0.12851(17) 0.25601(16) 0.74250(19) 0.0324(8) Uani 1 1 d . . . . .
C83 C 0.05943(18) 0.27846(18) 0.7281(2) 0.0455(10) Uani 1 1 d . . . . .
C85 C 0.0155(2) 0.2257(2) 0.7058(3) 0.0824(18) Uani 1 1 d . . . . .
H85A H 0.0172 0.2109 0.6669 0.124 Uiso 1 1 calc R U . . .
H85B H -0.0283 0.2367 0.6980 0.124 Uiso 1 1 calc R U . . .
H85C H 0.0299 0.1960 0.7382 0.124 Uiso 1 1 calc R U . . .
C86 C 0.0546(2) 0.30277(19) 0.7881(2) 0.0534(12) Uani 1 1 d . . . . .
H86A H 0.0650 0.2727 0.8200 0.080 Uiso 1 1 calc R U . . .
H86B H 0.0111 0.3164 0.7781 0.080 Uiso 1 1 calc R U . . .
H86C H 0.0845 0.3346 0.8041 0.080 Uiso 1 1 calc R U . . .
C84 C 0.0401(2) 0.3255(2) 0.6757(2) 0.0766(17) Uani 1 1 d . . . . .
H84A H 0.0719 0.3562 0.6885 0.115 Uiso 1 1 calc R U . . .
H84B H -0.0017 0.3412 0.6696 0.115 Uiso 1 1 calc R U . . .
H84C H 0.0381 0.3086 0.6364 0.115 Uiso 1 1 calc R U . . .
C74 C 0.32130(17) 0.27575(15) 0.8134(2) 0.0354(9) Uani 1 1 d . . . . .
C75 C 0.3866(2) 0.30672(18) 0.8448(2) 0.0508(11) Uani 1 1 d D . . . .
C76 C 0.4368(3) 0.2623(3) 0.8739(5) 0.0902(17) Uani 0.767(5) 1 d D . P A 1
H76A H 0.4311 0.2451 0.9098 0.135 Uiso 0.767(5) 1 calc R U P A 1
H76B H 0.4790 0.2802 0.8882 0.135 Uiso 0.767(5) 1 calc R U P A 1
H76C H 0.4332 0.2327 0.8429 0.135 Uiso 0.767(5) 1 calc R U P A 1
C78 C 0.3823(3) 0.3510(3) 0.8934(4) 0.0902(17) Uani 0.767(5) 1 d D . P A 1
H78A H 0.3472 0.3776 0.8723 0.135 Uiso 0.767(5) 1 calc R U P A 1
H78B H 0.4224 0.3724 0.9115 0.135 Uiso 0.767(5) 1 calc R U P A 1
H78C H 0.3748 0.3309 0.9268 0.135 Uiso 0.767(5) 1 calc R U P A 1
C77 C 0.4010(3) 0.3427(3) 0.7948(4) 0.0902(17) Uani 0.767(5) 1 d D . P A 1
H77A H 0.4040 0.3171 0.7626 0.135 Uiso 0.767(5) 1 calc R U P A 1
H77B H 0.4414 0.3631 0.8154 0.135 Uiso 0.767(5) 1 calc R U P A 1
H77C H 0.3666 0.3703 0.7751 0.135 Uiso 0.767(5) 1 calc R U P A 1
C81 C 0.4254(10) 0.2827(11) 0.9172(9) 0.0902(17) Uani 0.233(5) 1 d D . P A 2
H81A H 0.4106 0.3030 0.9459 0.135 Uiso 0.233(5) 1 calc R U P A 2
H81B H 0.4712 0.2892 0.9300 0.135 Uiso 0.233(5) 1 calc R U P A 2
H81C H 0.4175 0.2417 0.9186 0.135 Uiso 0.233(5) 1 calc R U P A 2
C80 C 0.3903(10) 0.3688(7) 0.8370(14) 0.0902(17) Uani 0.233(5) 1 d D . P A 2
H80A H 0.3642 0.3793 0.7934 0.135 Uiso 0.233(5) 1 calc R U P A 2
H80B H 0.4346 0.3798 0.8472 0.135 Uiso 0.233(5) 1 calc R U P A 2
H80C H 0.3744 0.3887 0.8651 0.135 Uiso 0.233(5) 1 calc R U P A 2
C79 C 0.4351(9) 0.2730(10) 0.8188(13) 0.0902(17) Uani 0.233(5) 1 d D . P A 2
H79A H 0.4304 0.2317 0.8220 0.135 Uiso 0.233(5) 1 calc R U P A 2
H79B H 0.4792 0.2841 0.8442 0.135 Uiso 0.233(5) 1 calc R U P A 2
H79C H 0.4244 0.2834 0.7749 0.135 Uiso 0.233(5) 1 calc R U P A 2
C87 C 0.33331(16) 0.15623(15) 0.67261(17) 0.0298(8) Uani 1 1 d . . . . .
C88 C 0.38886(19) 0.15494(19) 0.6498(2) 0.0463(11) Uani 1 1 d D . . . .
C92 C 0.4502(8) 0.1249(9) 0.6973(9) 0.0806(16) Uani 0.365(3) 1 d D . P B 2
H92A H 0.4557 0.1343 0.7403 0.121 Uiso 0.365(3) 1 calc R U P B 2
H92B H 0.4874 0.1381 0.6900 0.121 Uiso 0.365(3) 1 calc R U P B 2
H92C H 0.4460 0.0834 0.6912 0.121 Uiso 0.365(3) 1 calc R U P B 2
C93 C 0.3675(7) 0.1269(8) 0.5880(7) 0.0806(16) Uani 0.365(3) 1 d D . P B 2
H93A H 0.3388 0.0952 0.5864 0.121 Uiso 0.365(3) 1 calc R U P B 2
H93B H 0.4046 0.1120 0.5816 0.121 Uiso 0.365(3) 1 calc R U P B 2
H93C H 0.3450 0.1546 0.5550 0.121 Uiso 0.365(3) 1 calc R U P B 2
C94 C 0.4161(7) 0.2196(6) 0.6528(8) 0.0806(16) Uani 0.365(3) 1 d D . P B 2
H94A H 0.3807 0.2457 0.6307 0.121 Uiso 0.365(3) 1 calc R U P B 2
H94B H 0.4467 0.2206 0.6328 0.121 Uiso 0.365(3) 1 calc R U P B 2
H94C H 0.4373 0.2316 0.6967 0.121 Uiso 0.365(3) 1 calc R U P B 2
C89 C 0.4493(5) 0.1443(5) 0.7057(5) 0.0806(16) Uani 0.635(3) 1 d D . P B 1
H89A H 0.4612 0.1788 0.7317 0.121 Uiso 0.635(3) 1 calc R U P B 1
H89B H 0.4833 0.1346 0.6917 0.121 Uiso 0.635(3) 1 calc R U P B 1
H89C H 0.4431 0.1126 0.7302 0.121 Uiso 0.635(3) 1 calc R U P B 1
C90 C 0.3769(4) 0.0948(4) 0.6074(5) 0.0806(16) Uani 0.635(3) 1 d D . P B 1
H90A H 0.3779 0.0619 0.6338 0.121 Uiso 0.635(3) 1 calc R U P B 1
H90B H 0.4105 0.0908 0.5915 0.121 Uiso 0.635(3) 1 calc R U P B 1
H90C H 0.3354 0.0967 0.5720 0.121 Uiso 0.635(3) 1 calc R U P B 1
C91 C 0.3839(4) 0.2023(4) 0.6038(5) 0.0806(16) Uani 0.635(3) 1 d D . P B 1
H91A H 0.3437 0.1986 0.5670 0.121 Uiso 0.635(3) 1 calc R U P B 1
H91B H 0.4196 0.1995 0.5906 0.121 Uiso 0.635(3) 1 calc R U P B 1
H91C H 0.3853 0.2393 0.6239 0.121 Uiso 0.635(3) 1 calc R U P B 1
C95 C 0.15756(16) 0.12590(18) 0.60843(18) 0.0352(9) Uani 1 1 d . . . . .
C96 C 0.1015(2) 0.1050(2) 0.5479(2) 0.0601(13) Uani 1 1 d . . . . .
C97 C 0.0953(3) 0.0380(3) 0.5452(3) 0.098(2) Uani 1 1 d . . . . .
H97A H 0.1339 0.0211 0.5437 0.146 Uiso 1 1 calc R U . . .
H97B H 0.0584 0.0268 0.5076 0.146 Uiso 1 1 calc R U . . .
H97C H 0.0898 0.0243 0.5826 0.146 Uiso 1 1 calc R U . . .
C98 C 0.0385(2) 0.1251(4) 0.5539(3) 0.117(3) Uani 1 1 d . . . . .
H98A H 0.0390 0.1126 0.5944 0.175 Uiso 1 1 calc R U . . .
H98B H 0.0017 0.1084 0.5199 0.175 Uiso 1 1 calc R U . . .
H98C H 0.0357 0.1669 0.5513 0.175 Uiso 1 1 calc R U . . .
C99 C 0.1080(3) 0.1278(4) 0.4916(3) 0.129(3) Uani 1 1 d . . . . .
H99A H 0.1056 0.1696 0.4917 0.194 Uiso 1 1 calc R U . . .
H99B H 0.0736 0.1128 0.4539 0.194 Uiso 1 1 calc R U . . .
H99C H 0.1492 0.1161 0.4916 0.194 Uiso 1 1 calc R U . . .
N4 N 0.27538(13) -0.00058(12) 0.70953(15) 0.0319(7) Uani 1 1 d . . . . .
N5 N 0.23368(13) 0.20209(12) 0.92338(14) 0.0305(7) Uani 1 1 d . . . . .
N6 N 0.21186(18) 0.29517(14) 0.62081(16) 0.0446(9) Uani 1 1 d . . . . .
O14 O 0.31464(13) 0.13132(13) 0.88348(13) 0.0509(8) Uani 1 1 d . . . . .
O13 O 0.33356(12) 0.07506(11) 0.81336(13) 0.0408(7) Uani 1 1 d . . . . .
O16 O 0.17257(13) 0.11852(11) 0.82156(14) 0.0452(7) Uani 1 1 d . . . . .
O15 O 0.19989(13) 0.05294(10) 0.76545(15) 0.0469(7) Uani 1 1 d . . . . .
O20 O 0.14816(13) 0.25848(13) 0.69852(14) 0.0504(8) Uani 1 1 d . . . . .
O19 O 0.15924(13) 0.23623(12) 0.79652(13) 0.0454(7) Uani 1 1 d . . . . .
O17 O 0.30293(14) 0.24777(13) 0.85036(14) 0.0529(8) Uani 1 1 d . . . . .
O18 O 0.29232(13) 0.28012(11) 0.75491(14) 0.0449(7) Uani 1 1 d . . . . .
O21 O 0.30472(14) 0.20265(11) 0.66881(15) 0.0503(8) Uani 1 1 d . . . . .
O22 O 0.32140(13) 0.10943(11) 0.69429(15) 0.0456(7) Uani 1 1 d . . . . .
O23 O 0.16705(15) 0.17831(12) 0.61615(14) 0.0590(9) Uani 1 1 d . . . . .
O24 O 0.18889(13) 0.08673(11) 0.64692(13) 0.0509(8) Uani 1 1 d . . . . .
F2 F 0.24326(8) 0.16353(7) 0.75115(9) 0.0248(4) Uani 1 1 d . . . . .
Cr2 Cr 0.26028(2) 0.08528(2) 0.73127(3) 0.02212(12) Uani 1 1 d . . . . .
Ni3 Ni 0.23735(2) 0.18401(2) 0.83596(2) 0.02624(11) Uani 1 1 d . . . . .
Ni4 Ni 0.22768(2) 0.22923(2) 0.68737(2) 0.03063(12) Uani 1 1 d . . . . .
C7 C 0.9971(2) -0.09590(19) 0.8802(2) 0.0528(12) Uani 1 1 d . . . . .
H7 H 1.0244 -0.1000 0.9232 0.063 Uiso 1 1 calc R U . . .
C36 C 0.7472(2) -0.1239(2) 0.6077(2) 0.0635(14) Uani 1 1 d . . . . .
H36A H 0.7713 -0.1491 0.6427 0.095 Uiso 1 1 calc R U . . .
H36B H 0.7754 -0.0938 0.6039 0.095 Uiso 1 1 calc R U . . .
H36C H 0.7302 -0.1461 0.5687 0.095 Uiso 1 1 calc R U . . .
C37 C 0.6449(2) -0.14299(19) 0.6245(2) 0.0659(14) Uani 1 1 d . . . . .
H37A H 0.6257 -0.1631 0.5843 0.099 Uiso 1 1 calc R U . . .
H37B H 0.6114 -0.1250 0.6345 0.099 Uiso 1 1 calc R U . . .
H37C H 0.6685 -0.1703 0.6576 0.099 Uiso 1 1 calc R U . . .
C33 C 0.8337(3) -0.0716(2) 0.9639(2) 0.0782(17) Uani 1 1 d . . . . .
H33A H 0.8450 -0.0763 1.0090 0.117 Uiso 1 1 calc R U . . .
H33B H 0.8717 -0.0609 0.9567 0.117 Uiso 1 1 calc R U . . .
H33C H 0.8167 -0.1077 0.9423 0.117 Uiso 1 1 calc R U . . .
C13 C 0.4580(2) -0.03798(19) 0.7306(3) 0.0597(14) Uani 1 1 d . . . . .
H13 H 0.4177 -0.0509 0.7280 0.072 Uiso 1 1 calc R U . . .
C14 C 0.5034(2) -0.01890(17) 0.7872(3) 0.0527(12) Uani 1 1 d . . . . .
H14 H 0.4952 -0.0197 0.8242 0.063 Uiso 1 1 calc R U . . .
C46 C 0.5611(2) 0.19488(19) 0.5642(2) 0.0565(12) Uani 1 1 d . . . . .
H46A H 0.5309 0.2058 0.5222 0.085 Uiso 1 1 calc R U . . .
H46B H 0.5980 0.2205 0.5776 0.085 Uiso 1 1 calc R U . . .
H46C H 0.5403 0.1977 0.5938 0.085 Uiso 1 1 calc R U . . .
C38 C 0.6542(2) -0.05456(19) 0.5651(2) 0.0524(11) Uani 1 1 d . . . . .
H38A H 0.6834 -0.0255 0.5615 0.079 Uiso 1 1 calc R U . . .
H38B H 0.6201 -0.0360 0.5737 0.079 Uiso 1 1 calc R U . . .
H38C H 0.6358 -0.0760 0.5257 0.079 Uiso 1 1 calc R U . . .
C15 C 0.56230(18) 0.00174(15) 0.7887(2) 0.0398(10) Uani 1 1 d . . . . .
H15 H 0.5929 0.0157 0.8273 0.048 Uiso 1 1 calc R U . . .
C12 C 0.47232(19) -0.03792(18) 0.6772(2) 0.0541(12) Uani 1 1 d . . . . .
H12 H 0.4421 -0.0513 0.6381 0.065 Uiso 1 1 calc R U . . .
C8 C 1.0063(2) -0.12889(18) 0.8340(3) 0.0546(13) Uani 1 1 d . . . . .
H8 H 1.0397 -0.1562 0.8454 0.065 Uiso 1 1 calc R U . . .
C48 C 0.52497(18) 0.0909(2) 0.5384(2) 0.0603(13) Uani 1 1 d . . . . .
H48A H 0.5026 0.0924 0.5667 0.090 Uiso 1 1 calc R U . . .
H48B H 0.5397 0.0518 0.5369 0.090 Uiso 1 1 calc R U . . .
H48C H 0.4959 0.1026 0.4961 0.090 Uiso 1 1 calc R U . . .
C9 C 0.96574(19) -0.12103(17) 0.7712(2) 0.0480(11) Uani 1 1 d . . . . .
H9 H 0.9713 -0.1427 0.7391 0.058 Uiso 1 1 calc R U . . .
C25 C 0.8429(6) 0.1402(5) 0.5742(6) 0.0498(9) Uani 0.365(3) 1 d D . P B 2
H25A H 0.8583 0.1382 0.5404 0.075 Uiso 0.365(3) 1 calc R U P B 2
H25B H 0.8668 0.1697 0.6044 0.075 Uiso 0.365(3) 1 calc R U P B 2
H25C H 0.7975 0.1499 0.5566 0.075 Uiso 0.365(3) 1 calc R U P B 2
C24 C 0.7991(5) 0.0397(5) 0.5605(5) 0.0498(9) Uani 0.365(3) 1 d D . P B 2
H24A H 0.7569 0.0541 0.5548 0.075 Uiso 0.365(3) 1 calc R U P B 2
H24B H 0.8044 0.0008 0.5775 0.075 Uiso 0.365(3) 1 calc R U P B 2
H24C H 0.8031 0.0394 0.5200 0.075 Uiso 0.365(3) 1 calc R U P B 2
C23 C 0.9180(5) 0.0549(6) 0.6243(6) 0.0498(9) Uani 0.365(3) 1 d D . P B 2
H23A H 0.9256 0.0506 0.5858 0.075 Uiso 0.365(3) 1 calc R U P B 2
H23B H 0.9203 0.0174 0.6438 0.075 Uiso 0.365(3) 1 calc R U P B 2
H23C H 0.9504 0.0801 0.6535 0.075 Uiso 0.365(3) 1 calc R U P B 2
C27 C 0.7950(3) 0.0901(3) 0.5480(3) 0.0498(9) Uani 0.635(3) 1 d D . P B 1
H27A H 0.7753 0.1268 0.5503 0.075 Uiso 0.635(3) 1 calc R U P B 1
H27B H 0.7642 0.0592 0.5422 0.075 Uiso 0.635(3) 1 calc R U P B 1
H27C H 0.8081 0.0906 0.5126 0.075 Uiso 0.635(3) 1 calc R U P B 1
C32 C 0.7249(2) -0.0395(3) 0.9527(2) 0.0779(17) Uani 1 1 d . . . . .
H32A H 0.7061 -0.0753 0.9316 0.117 Uiso 1 1 calc R U . . .
H32B H 0.6933 -0.0089 0.9378 0.117 Uiso 1 1 calc R U . . .
H32C H 0.7384 -0.0441 0.9982 0.117 Uiso 1 1 calc R U . . .
C31 C 0.8130(3) 0.0334(2) 0.9692(2) 0.0723(15) Uani 1 1 d . . . . .
H31A H 0.8293 0.0297 1.0149 0.108 Uiso 1 1 calc R U . . .
H31B H 0.7806 0.0635 0.9553 0.108 Uiso 1 1 calc R U . . .
H31C H 0.8480 0.0434 0.9568 0.108 Uiso 1 1 calc R U . . .
C26 C 0.8871(3) 0.0223(3) 0.6064(3) 0.0498(9) Uani 0.635(3) 1 d D . P B 1
H26A H 0.9031 0.0241 0.5729 0.075 Uiso 0.635(3) 1 calc R U P B 1
H26B H 0.8567 -0.0092 0.5981 0.075 Uiso 0.635(3) 1 calc R U P B 1
H26C H 0.9229 0.0161 0.6468 0.075 Uiso 0.635(3) 1 calc R U P B 1
C28 C 0.9031(3) 0.1299(3) 0.6177(3) 0.0498(9) Uani 0.635(3) 1 d D . P B 1
H28A H 0.9172 0.1291 0.5829 0.075 Uiso 0.635(3) 1 calc R U P B 1
H28B H 0.9399 0.1243 0.6574 0.075 Uiso 0.635(3) 1 calc R U P B 1
H28C H 0.8833 0.1669 0.6183 0.075 Uiso 0.635(3) 1 calc R U P B 1
C44 C 0.63081(15) 0.11509(14) 0.63018(16) 0.0254(7) Uani 1 1 d . . . . .
C22 C 0.85291(16) 0.08043(15) 0.60856(17) 0.0305(8) Uani 1 1 d D . . . .
C29 C 0.76381(16) -0.01534(13) 0.86610(16) 0.0254(7) Uani 1 1 d . . . . .
C1 C 0.72734(16) 0.27383(14) 0.70402(17) 0.0282(8) Uani 1 1 d . . . . .
H1 H 0.6872 0.2613 0.7023 0.034 Uiso 1 1 calc R U . . .
C17 C 0.93811(15) 0.15229(14) 0.89939(16) 0.0272(8) Uani 1 1 d . . . . .
C16 C 0.88613(14) 0.12028(14) 0.84307(16) 0.0228(7) Uani 1 1 d . . . . .
C4 C 0.84355(18) 0.31092(15) 0.70760(18) 0.0354(9) Uani 1 1 d . . . . .
H4 H 0.8836 0.3225 0.7083 0.042 Uiso 1 1 calc R U . . .
C41 C 0.71423(18) 0.21010(17) 0.90444(18) 0.0396(9) Uani 1 1 d . . . . .
H41A H 0.7447 0.2300 0.8915 0.059 Uiso 1 1 calc R U . . .
H41B H 0.7342 0.1757 0.9282 0.059 Uiso 1 1 calc R U . . .
H41C H 0.7013 0.2354 0.9309 0.059 Uiso 1 1 calc R U . . .
C19 C 0.98835(17) 0.10898(17) 0.94230(18) 0.0414(10) Uani 1 1 d . . . . .
H19A H 0.9670 0.0800 0.9575 0.062 Uiso 1 1 calc R U . . .
H19B H 1.0198 0.1293 0.9781 0.062 Uiso 1 1 calc R U . . .
H19C H 1.0099 0.0904 0.9182 0.062 Uiso 1 1 calc R U . . .
C5 C 0.83128(16) 0.25296(14) 0.71428(16) 0.0267(8) Uani 1 1 d . . . . .
H5 H 0.8640 0.2259 0.7201 0.032 Uiso 1 1 calc R U . . .
C21 C 0.83533(15) 0.08280(14) 0.66694(16) 0.0249(7) Uani 1 1 d . . . . .
C34 C 0.71619(17) -0.05855(14) 0.68070(17) 0.0291(8) Uani 1 1 d . . . . .
N3 N 0.57665(13) 0.00241(11) 0.73746(15) 0.0312(7) Uani 1 1 d . . . . .
O3 O 0.79989(11) 0.12575(10) 0.66868(11) 0.0296(5) Uani 1 1 d . . . . .
O5 O 0.80647(11) -0.02656(10) 0.84489(12) 0.0311(6) Uani 1 1 d . . . . .
O9 O 0.64742(11) 0.10763(9) 0.78234(12) 0.0333(6) Uani 1 1 d . . . . .
O6 O 0.70790(11) 0.00365(10) 0.83425(11) 0.0306(6) Uani 1 1 d . . . . .
O1 O 0.84715(10) 0.15355(9) 0.80057(11) 0.0282(5) Uani 1 1 d . . . . .
Ni1 Ni 0.82837(2) 0.00878(2) 0.77472(2) 0.02330(10) Uani 1 1 d . . . . .
Ni2 Ni 0.66544(2) 0.03349(2) 0.74318(2) 0.02487(11) Uani 1 1 d . . . . .
Cr1 Cr 0.76139(2) 0.14667(2) 0.73010(2) 0.01904(12) Uani 1 1 d . . . . .
F1 F 0.75211(8) 0.06619(7) 0.74857(8) 0.0219(4) Uani 1 1 d . . . . .
N1 N 0.77403(12) 0.23400(11) 0.71272(13) 0.0232(6) Uani 1 1 d . . . . .
O10 O 0.72214(11) 0.17454(9) 0.78867(11) 0.0281(5) Uani 1 1 d . . . . .
O4 O 0.85631(11) 0.04401(10) 0.70775(12) 0.0319(6) Uani 1 1 d . . . . .
O11 O 0.62167(11) 0.06870(10) 0.65322(12) 0.0335(6) Uani 1 1 d . . . . .
N2 N 0.90645(13) -0.04856(12) 0.80032(14) 0.0282(7) Uani 1 1 d . . . . .
O8 O 0.67425(11) -0.04021(10) 0.69963(12) 0.0325(6) Uani 1 1 d . . . . .
O12 O 0.67694(10) 0.15074(10) 0.65709(11) 0.0310(6) Uani 1 1 d . . . . .
O2 O 0.88448(10) 0.06638(9) 0.84259(11) 0.0294(5) Uani 1 1 d . . . . .
O7 O 0.77577(11) -0.04773(10) 0.70543(12) 0.0339(6) Uani 1 1 d . . . . .
C6 C 0.94619(17) -0.05636(16) 0.86127(19) 0.0385(9) Uani 1 1 d . . . . .
H6 H 0.9395 -0.0343 0.8925 0.046 Uiso 1 1 calc R U . . .
C42 C 0.62219(19) 0.24736(16) 0.8073(2) 0.0429(10) Uani 1 1 d . . . . .
H42A H 0.6082 0.2721 0.8335 0.064 Uiso 1 1 calc R U . . .
H42B H 0.5853 0.2363 0.7696 0.064 Uiso 1 1 calc R U . . .
H42C H 0.6528 0.2680 0.7951 0.064 Uiso 1 1 calc R U . . .
C3 C 0.79584(19) 0.35149(15) 0.69994(18) 0.0368(9) Uani 1 1 d . . . . .
H3 H 0.8035 0.3910 0.6965 0.044 Uiso 1 1 calc R U . . .
C20 C 0.97139(18) 0.19747(18) 0.8737(2) 0.0474(11) Uani 1 1 d . . . . .
H20A H 0.9914 0.1784 0.8485 0.071 Uiso 1 1 calc R U . . .
H20B H 1.0040 0.2176 0.9088 0.071 Uiso 1 1 calc R U . . .
H20C H 0.9398 0.2250 0.8474 0.071 Uiso 1 1 calc R U . . .
C11 C 0.53253(17) -0.01763(16) 0.6824(2) 0.0404(10) Uani 1 1 d . . . . .
H11 H 0.5424 -0.0180 0.6463 0.049 Uiso 1 1 calc R U . . .
C43 C 0.60571(19) 0.16004(18) 0.8648(2) 0.0454(10) Uani 1 1 d . . . . .
H43A H 0.6250 0.1245 0.8862 0.068 Uiso 1 1 calc R U . . .
H43B H 0.5675 0.1512 0.8274 0.068 Uiso 1 1 calc R U . . .
H43C H 0.5941 0.1840 0.8933 0.068 Uiso 1 1 calc R U . . .
C35 C 0.69140(18) -0.09624(15) 0.61985(18) 0.0369(9) Uani 1 1 d . . . . .
C10 C 0.91649(17) -0.08050(15) 0.7562(2) 0.0362(9) Uani 1 1 d . . . . .
H10 H 0.8891 -0.0752 0.7134 0.043 Uiso 1 1 calc R U . . .
C40 C 0.65442(16) 0.19276(14) 0.84507(17) 0.0282(8) Uani 1 1 d . . . . .
C2 C 0.73647(18) 0.33267(15) 0.69745(18) 0.0363(9) Uani 1 1 d . . . . .
H2 H 0.7031 0.3591 0.6914 0.044 Uiso 1 1 calc R U . . .
C30 C 0.78276(17) -0.02437(16) 0.93803(17) 0.0330(8) Uani 1 1 d . . . . .
C39 C 0.67592(15) 0.15427(13) 0.80233(16) 0.0238(7) Uani 1 1 d . . . . .
C45 C 0.58354(15) 0.13236(16) 0.56280(18) 0.0341(9) Uani 1 1 d . . . . .
C47 C 0.6198(2) 0.1281(2) 0.51838(19) 0.0488(11) Uani 1 1 d . . . . .
H47A H 0.5923 0.1417 0.4765 0.073 Uiso 1 1 calc R U . . .
H47B H 0.6316 0.0882 0.5158 0.073 Uiso 1 1 calc R U . . .
H47C H 0.6584 0.1516 0.5351 0.073 Uiso 1 1 calc R U . . .
C18 C 0.90379(18) 0.18230(17) 0.93748(19) 0.0413(10) Uani 1 1 d . . . . .
H18A H 0.8723 0.2095 0.9103 0.062 Uiso 1 1 calc R U . . .
H18B H 0.9352 0.2027 0.9732 0.062 Uiso 1 1 calc R U . . .
H18C H 0.8823 0.1535 0.9528 0.062 Uiso 1 1 calc R U . . .

loop_
_atom_site_aniso_label
_atom_site_aniso_U_11
_atom_site_aniso_U_22
_atom_site_aniso_U_33
_atom_site_aniso_U_23
_atom_site_aniso_U_13
_atom_site_aniso_U_12
C49 0.040(2) 0.0281(19) 0.044(3) -0.0031(18) 0.0177(19) 0.0056(16)
C50 0.043(2) 0.038(2) 0.052(3) -0.012(2) 0.018(2) 0.0022(18)
C51 0.046(2) 0.024(2) 0.078(4) -0.010(2) 0.026(2) 0.0010(18)
C52 0.048(2) 0.026(2) 0.071(3) 0.004(2) 0.028(2) -0.0015(18)
C53 0.037(2) 0.0290(19) 0.051(3) 0.0025(18) 0.0228(19) -0.0009(16)
C54 0.042(2) 0.057(3) 0.030(2) -0.006(2) 0.0118(19) -0.005(2)
C55 0.053(3) 0.074(3) 0.029(2) -0.006(2) 0.010(2) -0.009(2)
C56 0.070(3) 0.061(3) 0.033(3) -0.005(2) 0.024(2) 0.000(2)
C57 0.048(2) 0.059(3) 0.036(3) 0.000(2) 0.023(2) 0.006(2)
C58 0.035(2) 0.039(2) 0.031(2) -0.0018(17) 0.0129(17) 0.0036(17)
C59 0.080(3) 0.062(3) 0.038(3) 0.019(2) 0.026(3) 0.036(3)
C60 0.139(6) 0.068(4) 0.049(3) 0.027(3) 0.042(4) 0.057(4)
C61 0.199(8) 0.040(3) 0.051(4) 0.018(3) 0.058(5) 0.029(4)
C62 0.160(6) 0.044(3) 0.052(4) 0.006(3) 0.051(4) -0.016(3)
C63 0.105(4) 0.034(2) 0.048(3) 0.004(2) 0.038(3) -0.001(2)
C64 0.0198(17) 0.036(2) 0.033(2) 0.0117(17) 0.0091(16) 0.0040(15)
C65 0.0241(18) 0.046(2) 0.041(3) 0.0131(19) 0.0056(17) 0.0097(17)
C66 0.028(2) 0.063(3) 0.064(3) 0.003(2) 0.009(2) 0.009(2)
C67 0.047(3) 0.136(5) 0.038(3) 0.015(3) 0.003(2) 0.034(3)
C68 0.049(3) 0.063(3) 0.103(5) 0.048(3) -0.018(3) 0.003(2)
C69 0.0207(17) 0.0329(19) 0.032(2) 0.0039(16) 0.0108(15) 0.0000(15)
C70 0.0300(19) 0.039(2) 0.044(3) -0.0023(18) 0.0183(18) -0.0097(16)
C71 0.069(3) 0.062(3) 0.082(4) 0.021(3) 0.034(3) -0.016(3)
C72 0.073(3) 0.075(4) 0.150(6) -0.034(4) 0.086(4) -0.027(3)
C73 0.045(3) 0.088(4) 0.073(4) -0.014(3) 0.023(3) -0.030(3)
C82 0.0298(19) 0.034(2) 0.032(2) -0.0004(17) 0.0108(17) 0.0060(16)
C83 0.031(2) 0.054(3) 0.051(3) 0.002(2) 0.0152(19) 0.0146(19)
C85 0.034(2) 0.103(4) 0.107(5) -0.037(4) 0.025(3) -0.002(3)
C86 0.048(2) 0.057(3) 0.063(3) 0.005(2) 0.030(2) 0.020(2)
C84 0.062(3) 0.108(4) 0.063(4) 0.028(3) 0.029(3) 0.058(3)
C74 0.033(2) 0.0286(19) 0.046(3) -0.0067(18) 0.0168(19) -0.0017(16)
C75 0.045(2) 0.047(2) 0.058(3) -0.007(2) 0.018(2) -0.017(2)
C76 0.050(2) 0.083(3) 0.120(5) -0.016(3) 0.015(3) -0.025(2)
C78 0.050(2) 0.083(3) 0.120(5) -0.016(3) 0.015(3) -0.025(2)
C77 0.050(2) 0.083(3) 0.120(5) -0.016(3) 0.015(3) -0.025(2)
C81 0.050(2) 0.083(3) 0.120(5) -0.016(3) 0.015(3) -0.025(2)
C80 0.050(2) 0.083(3) 0.120(5) -0.016(3) 0.015(3) -0.025(2)
C79 0.050(2) 0.083(3) 0.120(5) -0.016(3) 0.015(3) -0.025(2)
C87 0.0275(18) 0.033(2) 0.030(2) 0.0009(16) 0.0123(16) 0.0001(16)
C88 0.041(2) 0.057(3) 0.052(3) 0.015(2) 0.029(2) 0.013(2)
C92 0.061(2) 0.110(5) 0.093(4) 0.016(3) 0.054(2) 0.017(3)
C93 0.061(2) 0.110(5) 0.093(4) 0.016(3) 0.054(2) 0.017(3)
C94 0.061(2) 0.110(5) 0.093(4) 0.016(3) 0.054(2) 0.017(3)
C89 0.061(2) 0.110(5) 0.093(4) 0.016(3) 0.054(2) 0.017(3)
C90 0.061(2) 0.110(5) 0.093(4) 0.016(3) 0.054(2) 0.017(3)
C91 0.061(2) 0.110(5) 0.093(4) 0.016(3) 0.054(2) 0.017(3)
C95 0.0243(18) 0.049(2) 0.027(2) -0.0068(18) 0.0045(16) 0.0115(17)
C96 0.047(3) 0.079(3) 0.036(3) -0.021(2) -0.003(2) 0.016(2)
C97 0.082(4) 0.112(5) 0.075(4) -0.048(4) 0.006(3) -0.033(4)
C98 0.037(3) 0.206(8) 0.081(5) -0.035(5) -0.004(3) 0.014(4)
C99 0.136(6) 0.202(8) 0.029(3) -0.012(4) 0.012(4) -0.066(6)
N4 0.0316(16) 0.0244(15) 0.043(2) -0.0013(14) 0.0185(15) 0.0017(12)
N5 0.0306(16) 0.0330(16) 0.0270(18) 0.0006(13) 0.0105(13) 0.0037(13)
N6 0.073(2) 0.0322(17) 0.036(2) 0.0081(15) 0.0294(19) 0.0140(18)
O14 0.0421(15) 0.076(2) 0.0293(16) 0.0055(15) 0.0087(13) 0.0300(15)
O13 0.0376(14) 0.0369(14) 0.0355(17) 0.0001(12) 0.0013(12) 0.0156(12)
O16 0.0561(17) 0.0407(15) 0.0537(19) -0.0180(14) 0.0375(15) -0.0201(13)
O15 0.0518(16) 0.0280(13) 0.083(2) -0.0129(14) 0.0505(17) -0.0109(12)
O20 0.0467(16) 0.0659(19) 0.0437(18) 0.0246(15) 0.0232(15) 0.0307(15)
O19 0.0437(15) 0.0599(18) 0.0344(17) 0.0080(14) 0.0175(13) 0.0269(14)
O17 0.0618(19) 0.0640(19) 0.0385(18) -0.0175(15) 0.0258(15) -0.0343(16)
O18 0.0557(17) 0.0286(14) 0.0431(19) 0.0033(13) 0.0119(15) -0.0093(12)
O21 0.0618(18) 0.0369(15) 0.073(2) 0.0197(15) 0.0490(17) 0.0151(14)
O22 0.0552(17) 0.0282(14) 0.077(2) 0.0091(14) 0.0509(17) 0.0102(12)
O23 0.073(2) 0.0410(17) 0.0353(18) 0.0039(14) -0.0077(15) 0.0025(15)
O24 0.0532(17) 0.0372(15) 0.0388(18) -0.0125(13) -0.0067(14) 0.0104(13)
F2 0.0245(9) 0.0235(9) 0.0258(11) 0.0015(8) 0.0092(8) 0.0027(8)
Cr2 0.0200(3) 0.0189(3) 0.0281(3) 0.0007(2) 0.0102(2) 0.0018(2)
Ni3 0.0231(2) 0.0279(2) 0.0260(3) -0.00037(19) 0.00784(19) 0.00080(18)
Ni4 0.0344(2) 0.0263(2) 0.0317(3) 0.0056(2) 0.0137(2) 0.00665(19)
C7 0.042(2) 0.057(3) 0.057(3) 0.022(2) 0.018(2) 0.020(2)
C36 0.059(3) 0.063(3) 0.053(3) -0.033(2) 0.006(2) 0.015(2)
C37 0.082(3) 0.045(3) 0.056(3) -0.023(2) 0.013(3) -0.028(2)
C33 0.096(4) 0.087(4) 0.042(3) 0.024(3) 0.018(3) 0.044(3)
C13 0.035(2) 0.047(3) 0.100(4) 0.003(3) 0.030(3) -0.009(2)
C14 0.047(3) 0.041(2) 0.084(4) 0.002(2) 0.041(3) -0.001(2)
C46 0.041(2) 0.062(3) 0.053(3) 0.021(2) 0.004(2) 0.023(2)
C38 0.056(3) 0.055(3) 0.035(3) -0.005(2) 0.006(2) 0.011(2)
C15 0.033(2) 0.031(2) 0.059(3) -0.0001(19) 0.023(2) -0.0028(16)
C12 0.033(2) 0.047(3) 0.071(4) -0.004(2) 0.007(2) -0.0141(19)
C8 0.042(2) 0.033(2) 0.090(4) 0.011(2) 0.028(3) 0.0160(19)
C48 0.026(2) 0.082(3) 0.048(3) 0.014(3) -0.0118(19) -0.014(2)
C9 0.037(2) 0.035(2) 0.078(4) -0.019(2) 0.029(2) -0.0009(18)
C25 0.048(2) 0.064(2) 0.045(2) -0.0073(19) 0.0267(17) -0.0025(18)
C24 0.048(2) 0.064(2) 0.045(2) -0.0073(19) 0.0267(17) -0.0025(18)
C23 0.048(2) 0.064(2) 0.045(2) -0.0073(19) 0.0267(17) -0.0025(18)
C27 0.048(2) 0.064(2) 0.045(2) -0.0073(19) 0.0267(17) -0.0025(18)
C32 0.060(3) 0.133(5) 0.044(3) 0.021(3) 0.023(3) -0.010(3)
C31 0.115(4) 0.060(3) 0.040(3) -0.018(2) 0.028(3) -0.021(3)
C26 0.048(2) 0.064(2) 0.045(2) -0.0073(19) 0.0267(17) -0.0025(18)
C28 0.048(2) 0.064(2) 0.045(2) -0.0073(19) 0.0267(17) -0.0025(18)
C44 0.0189(16) 0.0286(18) 0.027(2) -0.0001(15) 0.0067(14) 0.0036(14)
C22 0.0292(18) 0.0355(19) 0.027(2) -0.0025(16) 0.0116(16) -0.0017(15)
C29 0.0299(18) 0.0159(15) 0.028(2) -0.0039(14) 0.0087(16) -0.0039(14)
C1 0.0313(18) 0.0252(17) 0.029(2) 0.0018(15) 0.0128(16) 0.0044(15)
C17 0.0231(16) 0.0298(18) 0.0240(19) -0.0025(15) 0.0045(14) -0.0004(14)
C16 0.0206(16) 0.0238(17) 0.0220(19) -0.0001(14) 0.0064(14) 0.0010(13)
C4 0.035(2) 0.0312(19) 0.040(2) 0.0039(17) 0.0148(18) -0.0042(16)
C41 0.042(2) 0.042(2) 0.033(2) -0.0092(18) 0.0125(18) -0.0014(18)
C19 0.0304(19) 0.046(2) 0.032(2) -0.0062(18) -0.0046(17) 0.0023(17)
C5 0.0260(17) 0.0246(17) 0.027(2) 0.0014(15) 0.0084(15) 0.0007(14)
C21 0.0183(16) 0.0287(18) 0.025(2) -0.0041(15) 0.0060(14) -0.0041(14)
C34 0.033(2) 0.0167(16) 0.031(2) 0.0011(14) 0.0062(17) 0.0020(14)
N3 0.0274(15) 0.0205(14) 0.046(2) 0.0016(14) 0.0145(15) -0.0006(12)
O3 0.0344(13) 0.0269(12) 0.0316(15) 0.0029(11) 0.0175(11) 0.0045(11)
O5 0.0335(13) 0.0278(13) 0.0334(15) 0.0061(11) 0.0147(12) 0.0088(10)
O9 0.0316(13) 0.0218(12) 0.0514(18) -0.0062(11) 0.0215(12) -0.0042(10)
O6 0.0267(12) 0.0340(13) 0.0304(15) 0.0041(11) 0.0107(11) 0.0019(10)
O1 0.0251(12) 0.0206(11) 0.0293(14) 0.0013(10) 0.0005(10) -0.0022(10)
Ni1 0.0228(2) 0.0198(2) 0.0244(2) -0.00167(18) 0.00621(18) 0.00192(17)
Ni2 0.0216(2) 0.0211(2) 0.0294(3) -0.00052(18) 0.00744(18) -0.00161(17)
Cr1 0.0170(2) 0.0167(2) 0.0211(3) 0.0008(2) 0.0051(2) 0.0008(2)
F1 0.0209(9) 0.0181(9) 0.0244(11) 0.0001(8) 0.0064(8) 0.0007(7)
N1 0.0242(14) 0.0216(14) 0.0229(16) 0.0037(12) 0.0084(12) 0.0023(11)
O10 0.0326(13) 0.0217(11) 0.0345(15) -0.0011(10) 0.0180(11) -0.0011(10)
O4 0.0319(13) 0.0339(13) 0.0337(15) 0.0072(12) 0.0170(11) 0.0117(11)
O11 0.0258(12) 0.0323(13) 0.0323(15) 0.0053(11) 0.0008(11) -0.0052(10)
N2 0.0266(15) 0.0242(14) 0.0334(18) -0.0013(13) 0.0113(14) 0.0021(12)
O8 0.0300(13) 0.0250(12) 0.0404(16) -0.0098(11) 0.0118(12) -0.0042(10)
O12 0.0251(12) 0.0282(12) 0.0311(15) 0.0041(11) 0.0020(11) -0.0030(10)
O2 0.0266(12) 0.0228(12) 0.0302(15) -0.0030(10) 0.0020(11) 0.0024(10)
O7 0.0287(13) 0.0301(13) 0.0366(16) -0.0115(11) 0.0062(11) 0.0008(11)
C6 0.036(2) 0.042(2) 0.038(2) 0.0055(18) 0.0149(18) 0.0109(17)
C42 0.048(2) 0.034(2) 0.050(3) -0.0001(19) 0.023(2) 0.0154(18)
C3 0.054(2) 0.0198(17) 0.035(2) 0.0031(16) 0.0160(19) 0.0000(17)
C20 0.037(2) 0.050(2) 0.044(3) 0.000(2) 0.0045(19) -0.0205(19)
C11 0.0295(19) 0.036(2) 0.048(3) 0.0013(19) 0.0070(18) -0.0067(17)
C43 0.046(2) 0.053(2) 0.050(3) -0.008(2) 0.032(2) -0.005(2)
C35 0.039(2) 0.0291(19) 0.032(2) -0.0106(17) 0.0027(17) 0.0022(16)
C10 0.0286(19) 0.034(2) 0.043(2) -0.0115(18) 0.0116(17) -0.0024(16)
C40 0.0294(18) 0.0273(18) 0.030(2) 0.0014(15) 0.0138(16) 0.0034(15)
C2 0.045(2) 0.0260(18) 0.037(2) 0.0040(17) 0.0158(18) 0.0117(17)
C30 0.038(2) 0.037(2) 0.024(2) 0.0038(16) 0.0117(16) 0.0029(16)
C39 0.0264(17) 0.0192(16) 0.0242(19) 0.0030(14) 0.0083(14) 0.0049(14)
C45 0.0198(17) 0.044(2) 0.030(2) 0.0087(17) 0.0018(15) 0.0009(16)
C47 0.048(2) 0.063(3) 0.031(2) 0.004(2) 0.010(2) -0.001(2)
C18 0.040(2) 0.042(2) 0.036(2) -0.0153(19) 0.0093(18) -0.0027(18)

loop_
_atom_type_symbol
_atom_type_description
_atom_type_scat_dispersion_real
_atom_type_scat_dispersion_imag
_atom_type_scat_source
C C 0.0033 0.0016 'International Tables Vol C Tables 4.2.6.8 and 6.1.1.4'
H H 0.0000 0.0000 'International Tables Vol C Tables 4.2.6.8 and 6.1.1.4'
Cr Cr 0.3209 0.6236 'International Tables Vol C Tables 4.2.6.8 and 6.1.1.4'
F F 0.0171 0.0103 'International Tables Vol C Tables 4.2.6.8 and 6.1.1.4'
N N 0.0061 0.0033 'International Tables Vol C Tables 4.2.6.8 and 6.1.1.4'
Ni Ni 0.3393 1.1124 'International Tables Vol C Tables 4.2.6.8 and 6.1.1.4'
O O 0.0106 0.0060 'International Tables Vol C Tables 4.2.6.8 and 6.1.1.4'

loop_
_geom_angle_atom_site_label_1
_geom_angle_atom_site_label_2
_geom_angle_atom_site_label_3
_geom_angle
N4 C49 C50 122.7(4)
C51 C50 C49 119.0(4)
C52 C51 C50 118.6(4)
C51 C52 C53 119.5(4)
N4 C53 C52 121.9(4)
N5 C54 C55 123.0(4)
C56 C55 C54 118.6(4)
C57 C56 C55 119.0(4)
C56 C57 C58 118.8(4)
N5 C58 C57 122.9(4)
N6 C59 C60 121.5(5)
C61 C60 C59 119.4(6)
C62 C61 C60 119.4(5)
C61 C62 C63 118.9(6)
N6 C63 C62 122.4(5)
O14 C64 C65 118.4(3)
O14 C64 O13 126.2(3)
O13 C64 C65 115.4(3)
C66 C65 C64 107.7(3)
C67 C65 C64 111.2(3)
C67 C65 C66 109.5(4)
C67 C65 C68 111.8(4)
C68 C65 C64 107.1(3)
C68 C65 C66 109.4(4)
O16 C69 C70 119.2(3)
O16 C69 O15 125.4(3)
O15 C69 C70 115.3(3)
C69 C70 C71 106.3(3)
C72 C70 C69 112.4(3)
C72 C70 C71 110.9(4)
C72 C70 C73 110.9(4)
C73 C70 C69 109.3(3)
C73 C70 C71 106.6(4)
O20 C82 C83 117.4(3)
O19 C82 C83 117.0(3)
O19 C82 O20 125.6(3)
C85 C83 C82 105.6(3)
C85 C83 C86 109.1(4)
C85 C83 C84 110.8(4)
C86 C83 C82 110.8(3)
C86 C83 C84 109.9(4)
C84 C83 C82 110.6(3)
O17 C74 C75 115.8(4)
O18 C74 C75 117.7(4)
O18 C74 O17 126.5(4)
C74 C75 C78 108.9(4)
C74 C75 C77 110.3(4)
C74 C75 C81 110.2(8)
C74 C75 C79 105.3(8)
C76 C75 C74 108.1(4)
C76 C75 C78 113.0(6)
C76 C75 C77 111.0(5)
C78 C75 C77 105.6(5)
C80 C75 C74 119.5(9)
C80 C75 C81 115.3(14)
C80 C75 C79 110.3(14)
C79 C75 C81 92.3(12)
O21 C87 C88 117.8(3)
O21 C87 O22 125.7(3)
O22 C87 C88 116.5(3)
C87 C88 C92 113.2(8)
C87 C88 C94 108.5(6)
C87 C88 C90 104.5(4)
C92 C88 C94 99.6(10)
C93 C88 C87 109.8(6)
C93 C88 C92 110.1(9)
C93 C88 C94 115.5(9)
C89 C88 C87 107.9(5)
C89 C88 C90 104.4(6)
C89 C88 C91 121.3(7)
C91 C88 C87 112.5(4)
C91 C88 C90 104.5(6)
O23 C95 C96 118.2(4)
O23 C95 O24 125.9(4)
O24 C95 C96 115.9(4)
C95 C96 C97 112.2(4)
C95 C96 C98 106.2(4)
C97 C96 C98 103.3(5)
C99 C96 C95 110.5(5)
C99 C96 C97 111.5(5)
C99 C96 C98 112.8(5)
C49 N4 C53 118.2(3)
C49 N4 Cr2 121.3(2)
C53 N4 Cr2 120.4(3)
C54 N5 Ni3 120.8(3)
C58 N5 C54 117.6(3)
C58 N5 Ni3 121.5(2)
C59 N6 Ni4 120.4(3)
C63 N6 C59 118.4(4)
C63 N6 Ni4 121.2(3)
C64 O14 Ni3 136.0(3)
C64 O13 Cr2 133.4(2)
C69 O16 Ni3 132.3(2)
C69 O15 Cr2 137.3(2)
C82 O20 Ni4 134.4(2)
C82 O19 Ni3 135.0(2)
C74 O17 Ni3 132.8(3)
C74 O18 Ni4 133.5(2)
C87 O21 Ni4 135.2(2)
C87 O22 Cr2 135.1(2)
C95 O23 Ni4 135.0(3)
C95 O24 Cr2 135.3(2)
Cr2 F2 Ni3 121.98(9)
Cr2 F2 Ni4 121.33(10)
Ni4 F2 Ni3 116.66(8)
O13 Cr2 N4 87.67(11)
O13 Cr2 O15 91.54(13)
O13 Cr2 O24 173.66(11)
O15 Cr2 N4 86.49(11)
O22 Cr2 N4 87.63(11)
O22 Cr2 O13 88.74(12)
O22 Cr2 O15 174.10(11)
O22 Cr2 O24 90.78(13)
O24 Cr2 N4 85.99(11)
O24 Cr2 O15 88.29(13)
F2 Cr2 N4 177.88(9)
F2 Cr2 O13 93.28(9)
F2 Cr2 O15 91.59(9)
F2 Cr2 O22 94.28(9)
F2 Cr2 O24 93.06(9)
O14 Ni3 N5 87.59(11)
O14 Ni3 F2 90.30(9)
O16 Ni3 N5 90.32(11)
O16 Ni3 O14 92.88(12)
O16 Ni3 F2 89.25(9)
O19 Ni3 N5 87.17(11)
O19 Ni3 O14 174.60(11)
O19 Ni3 O16 85.88(12)
O19 Ni3 F2 94.93(9)
O17 Ni3 N5 90.12(11)
O17 Ni3 O14 86.09(13)
O17 Ni3 O16 178.86(12)
O17 Ni3 O19 95.19(13)
O17 Ni3 F2 90.27(9)
F2 Ni3 N5 177.82(9)
O20 Ni4 N6 86.83(12)
O20 Ni4 O18 96.67(12)
O20 Ni4 O21 175.28(12)
O20 Ni4 O23 86.89(13)
O20 Ni4 F2 93.91(9)
O18 Ni4 N6 89.86(13)
O18 Ni4 O21 85.32(12)
O18 Ni4 O23 175.89(13)
O18 Ni4 F2 90.97(9)
O21 Ni4 N6 88.90(12)
O23 Ni4 N6 88.28(13)
O23 Ni4 O21 90.97(13)
O23 Ni4 F2 90.83(10)
F2 Ni4 N6 178.81(10)
F2 Ni4 O21 90.33(9)
C8 C7 C6 118.5(4)
C14 C13 C12 119.3(4)
C13 C14 C15 118.7(5)
N3 C15 C14 122.7(4)
C13 C12 C11 119.0(4)
C9 C8 C7 119.1(4)
C8 C9 C10 118.9(4)
O11 C44 O12 126.1(3)
O11 C44 C45 118.8(3)
O12 C44 C45 115.1(3)
C25 C22 C24 104.9(7)
C23 C22 C25 113.9(7)
C23 C22 C24 110.2(7)
C23 C22 C21 111.9(5)
C27 C22 C26 111.2(4)
C27 C22 C28 109.6(4)
C27 C22 C21 111.6(3)
C26 C22 C28 107.0(4)
C21 C22 C25 111.7(5)
C21 C22 C24 103.5(5)
C21 C22 C26 111.1(4)
C21 C22 C28 106.3(3)
O5 C29 C30 116.8(3)
O6 C29 O5 126.1(3)
O6 C29 C30 117.1(3)
N1 C1 C2 122.7(3)
C19 C17 C16 110.2(3)
C19 C17 C18 109.8(3)
C20 C17 C16 109.3(3)
C20 C17 C19 109.8(3)
C20 C17 C18 110.1(3)
C18 C17 C16 107.6(3)
O1 C16 C17 114.5(3)
O2 C16 C17 119.7(3)
O2 C16 O1 125.8(3)
C3 C4 C5 119.2(3)
N1 C5 C4 122.7(3)
O3 C21 C22 115.6(3)
O4 C21 C22 118.3(3)
O4 C21 O3 126.1(3)
O8 C34 O7 126.3(3)
O8 C34 C35 116.5(3)
O7 C34 C35 117.2(3)
C15 N3 Ni2 120.7(3)
C15 N3 C11 118.3(3)
C11 N3 Ni2 121.0(3)
C21 O3 Cr1 131.5(2)
C29 O5 Ni1 133.0(2)
C39 O9 Ni2 136.2(2)
C29 O6 Ni2 131.8(2)
C16 O1 Cr1 136.9(2)
O5 Ni1 F1 92.97(8)
O5 Ni1 O4 176.46(9)
O5 Ni1 N2 88.03(10)
O5 Ni1 O2 86.09(10)
O5 Ni1 O7 96.31(10)
F1 Ni1 N2 178.97(10)
O4 Ni1 F1 89.76(8)
O4 Ni1 N2 89.23(10)
O4 Ni1 O2 91.67(10)
O2 Ni1 F1 89.82(8)
O2 Ni1 N2 89.97(10)
O7 Ni1 F1 91.37(8)
O7 Ni1 O4 85.87(10)
O7 Ni1 N2 88.79(10)
O7 Ni1 O2 177.26(10)
O9 Ni2 N3 87.87(10)
O9 Ni2 F1 90.90(8)
O9 Ni2 O11 90.47(10)
O6 Ni2 N3 89.92(11)
O6 Ni2 O9 85.94(10)
O6 Ni2 F1 90.70(8)
O6 Ni2 O11 176.39(10)
F1 Ni2 N3 178.58(9)
F1 Ni2 O11 89.04(8)
O11 Ni2 N3 90.26(11)
O8 Ni2 N3 87.63(10)
O8 Ni2 O9 174.63(9)
O8 Ni2 O6 96.99(10)
O8 Ni2 F1 93.56(8)
O8 Ni2 O11 86.62(10)
O3 Cr1 N1 88.23(10)
O3 Cr1 O10 175.04(9)
O1 Cr1 O3 92.10(10)
O1 Cr1 N1 85.12(10)
O1 Cr1 O10 88.66(10)
O1 Cr1 O12 172.35(9)
F1 Cr1 O3 92.10(9)
F1 Cr1 O1 93.12(8)
F1 Cr1 N1 178.22(10)
F1 Cr1 O10 92.75(8)
F1 Cr1 O12 94.53(8)
O10 Cr1 N1 86.95(10)
O12 Cr1 O3 87.60(10)
O12 Cr1 N1 87.23(10)
O12 Cr1 O10 91.00(10)
Ni2 F1 Ni1 116.47(8)
Cr1 F1 Ni1 122.02(8)
Cr1 F1 Ni2 121.51(8)
C1 N1 Cr1 121.7(2)
C5 N1 C1 117.7(3)
C5 N1 Cr1 120.5(2)
C39 O10 Cr1 131.8(2)
C21 O4 Ni1 135.3(2)
C44 O11 Ni2 131.8(2)
C6 N2 Ni1 121.3(2)
C6 N2 C10 117.9(3)
C10 N2 Ni1 120.8(2)
C34 O8 Ni2 133.3(2)
C44 O12 Cr1 134.8(2)
C16 O2 Ni1 131.3(2)
C34 O7 Ni1 131.8(2)
N2 C6 C7 122.8(4)
C4 C3 C2 118.8(3)
N3 C11 C12 122.0(4)
C36 C35 C37 110.6(3)
C36 C35 C38 109.5(4)
C36 C35 C34 111.6(3)
C37 C35 C38 109.2(3)
C37 C35 C34 110.2(3)
C38 C35 C34 105.5(3)
N2 C10 C9 122.8(4)
C42 C40 C41 109.7(3)
C42 C40 C43 109.5(3)
C43 C40 C41 110.2(3)
C39 C40 C41 109.0(3)
C39 C40 C42 108.3(3)
C39 C40 C43 110.2(3)
C3 C2 C1 118.9(3)
C33 C30 C31 108.3(4)
C33 C30 C29 111.0(3)
C32 C30 C33 109.4(4)
C32 C30 C31 111.1(4)
C32 C30 C29 111.7(3)
C31 C30 C29 105.2(3)
O9 C39 O10 125.1(3)
O9 C39 C40 119.2(3)
O10 C39 C40 115.7(3)
C46 C45 C48 110.4(3)
C46 C45 C44 109.0(3)
C46 C45 C47 109.9(3)
C44 C45 C48 110.8(3)
C44 C45 C47 107.8(3)
C47 C45 C48 108.8(3)

loop_
_geom_bond_atom_site_label_1
_geom_bond_atom_site_label_2
_geom_bond_distance
C49 C50 1.382(5)
C49 N4 1.331(5)
C50 C51 1.377(6)
C51 C52 1.371(6)
C52 C53 1.384(5)
C53 N4 1.345(5)
C54 C55 1.373(6)
C54 N5 1.333(5)
C55 C56 1.371(6)
C56 C57 1.369(6)
C57 C58 1.372(5)
C58 N5 1.332(4)
C59 C60 1.385(6)
C59 N6 1.332(5)
C60 C61 1.354(9)
C61 C62 1.353(9)
C62 C63 1.383(6)
C63 N6 1.324(6)
C64 C65 1.541(5)
C64 O14 1.231(4)
C64 O13 1.256(4)
C65 C66 1.525(5)
C65 C67 1.519(6)
C65 C68 1.521(6)
C69 C70 1.527(5)
C69 O16 1.230(4)
C69 O15 1.256(4)
C70 C71 1.542(6)
C70 C72 1.499(6)
C70 C73 1.516(6)
C82 C83 1.538(5)
C82 O20 1.243(4)
C82 O19 1.232(4)
C83 C85 1.514(6)
C83 C86 1.517(6)
C83 C84 1.536(6)
C74 C75 1.526(5)
C74 O17 1.249(5)
C74 O18 1.232(5)
C75 C76 1.466(8)
C75 C78 1.531(8)
C75 C77 1.538(8)
C75 C81 1.623(16)
C75 C80 1.441(15)
C75 C79 1.623(15)
C87 C88 1.526(5)
C87 O21 1.227(4)
C87 O22 1.253(4)
C88 C92 1.535(14)
C88 C93 1.443(13)
C88 C94 1.595(12)
C88 C89 1.465(10)
C88 C90 1.642(9)
C88 C91 1.480(8)
C95 C96 1.528(5)
C95 O23 1.221(5)
C95 O24 1.256(4)
C96 C97 1.541(7)
C96 C98 1.543(7)
C96 C99 1.442(7)
N4 Cr2 2.089(3)
N5 Ni3 2.063(3)
N6 Ni4 2.068(3)
O14 Ni3 2.035(3)
O13 Cr2 1.951(3)
O16 Ni3 2.023(2)
O15 Cr2 1.953(2)
O20 Ni4 2.011(3)
O19 Ni3 2.014(2)
O17 Ni3 2.005(3)
O18 Ni4 2.014(3)
O21 Ni4 2.026(3)
O22 Cr2 1.949(2)
O23 Ni4 2.022(3)
O24 Cr2 1.951(3)
F2 Cr2 1.9246(18)
F2 Ni3 2.0391(19)
F2 Ni4 2.0230(18)
C7 C8 1.374(6)
C7 C6 1.385(5)
C36 C35 1.522(5)
C37 C35 1.526(6)
C33 C30 1.513(5)
C13 C14 1.359(6)
C13 C12 1.372(6)
C14 C15 1.388(5)
C46 C45 1.523(5)
C38 C35 1.528(5)
C15 N3 1.326(5)
C12 C11 1.387(5)
C8 C9 1.368(6)
C48 C45 1.535(5)
C9 C10 1.378(5)
C25 C22 1.549(10)
C24 C22 1.573(10)
C23 C22 1.477(10)
C27 C22 1.487(7)
C32 C30 1.502(5)
C31 C30 1.528(5)
C26 C22 1.548(7)
C28 C22 1.552(7)
C44 O11 1.238(4)
C44 O12 1.269(4)
C44 C45 1.530(5)
C22 C21 1.528(5)
C29 O5 1.256(4)
C29 O6 1.251(4)
C29 C30 1.532(5)
C1 N1 1.343(4)
C1 C2 1.381(5)
C17 C16 1.534(4)
C17 C19 1.528(5)
C17 C20 1.522(5)
C17 C18 1.530(5)
C16 O1 1.269(4)
C16 O2 1.236(4)
C4 C5 1.378(5)
C4 C3 1.375(5)
C41 C40 1.531(5)
C5 N1 1.341(4)
C21 O3 1.275(4)
C21 O4 1.236(4)
C34 O8 1.251(4)
C34 O7 1.251(4)
C34 C35 1.536(5)
N3 Ni2 2.068(3)
N3 C11 1.333(5)
O3 Cr1 1.969(2)
O5 Ni1 2.015(2)
O9 Ni2 2.032(2)
O9 C39 1.236(4)
O6 Ni2 2.025(2)
O1 Cr1 1.961(2)
Ni1 F1 2.0493(16)
Ni1 O4 2.029(2)
Ni1 N2 2.079(3)
Ni1 O2 2.042(2)
Ni1 O7 2.020(2)
Ni2 F1 2.0389(17)
Ni2 O11 2.051(2)
Ni2 O8 2.007(2)
Cr1 F1 1.9219(17)
Cr1 N1 2.082(3)
Cr1 O10 1.970(2)
Cr1 O12 1.964(2)
O10 C39 1.280(4)
N2 C6 1.329(5)
N2 C10 1.331(4)
C42 C40 1.528(5)
C3 C2 1.378(5)
C43 C40 1.531(5)
C40 C39 1.525(5)
C45 C47 1.530(5)
